data_7056773
loop_
_publ_author_name
'Kalaiarasi, G.'
'Rajkumar, S. Rex Jeya'
'Dharani, S.'
'Fronczek, Frank R.'
'Muthukumar Nadar, M. S. A.'
'Prabhakaran, R.'

_publ_section_title
;
 Cyclometallated ruthenium(ii) complexes with 3-acetyl-2[H]-chromene-2-one
 derived CNS chelating ligand systems: synthesis, X-ray characterization
 and biological evaluation
;
_journal_issue 1
_journal_name_full 'New Journal of Chemistry'
_journal_page_first 336
_journal_paper_doi 10.1039/C7NJ02877F
_journal_volume 42
_journal_year 2018
_chemical_formula_moiety 'C51 H43 N3 O3 P2 Ru S, 0.5(C6 H6)'
_chemical_formula_sum 'C54 H46 N3 O3 P2 Ru S'
_chemical_formula_weight 980.01
_space_group_crystal_system triclinic
_space_group_IT_number 2
_space_group_name_Hall '-P 1'
_space_group_name_H-M_alt 'P -1'
_symmetry_space_group_name_Hall '-P 1'
_symmetry_space_group_name_H-M 'P -1'
_atom_sites_solution_hydrogens mixed
_audit_creation_method SHELXL-2014/7
_audit_update_record
;
2017-07-28 deposited with the CCDC.
2017-11-14 downloaded from the CCDC.
;
_cell_angle_alpha 79.4942(12)
_cell_angle_beta 80.9076(11)
_cell_angle_gamma 71.6378(11)
_cell_formula_units_Z 2
_cell_length_a 13.0418(3)
_cell_length_b 13.4769(3)
_cell_length_c 13.6076(3)
_cell_measurement_reflns_used 9870
_cell_measurement_temperature 90.0(5)
_cell_measurement_theta_max 31.03
_cell_measurement_theta_min 2.20
_cell_volume 2218.88(9)
_computing_cell_refinement 'Bruker SAINT'
_computing_data_collection 'Bruker APEX3'
_computing_data_reduction 'Bruker SAINT'
_computing_structure_refinement 'SHELXL-2014/7 (Sheldrick, 2014)'
_computing_structure_solution 'SHELXS-97 (Sheldrick, 2008)'
_diffrn_ambient_temperature 90.0(5)
_diffrn_measured_fraction_theta_full 0.999
_diffrn_measured_fraction_theta_max 0.999
_diffrn_measurement_device_type 'Bruker Kappa APEX-II DUO'
_diffrn_measurement_method '\f and \w scans'
_diffrn_radiation_monochromator 'TRIUMPH curved graphite'
_diffrn_radiation_source 'fine-focus sealed tube'
_diffrn_radiation_type MoK\a
_diffrn_radiation_wavelength 0.71073
_diffrn_reflns_av_R_equivalents 0.0346
_diffrn_reflns_av_unetI/netI 0.0261
_diffrn_reflns_Laue_measured_fraction_full 0.999
_diffrn_reflns_Laue_measured_fraction_max 0.999
_diffrn_reflns_limit_h_max 18
_diffrn_reflns_limit_h_min -18
_diffrn_reflns_limit_k_max 19
_diffrn_reflns_limit_k_min -19
_diffrn_reflns_limit_l_max 19
_diffrn_reflns_limit_l_min -19
_diffrn_reflns_number 77255
_diffrn_reflns_point_group_measured_fraction_full 0.999
_diffrn_reflns_point_group_measured_fraction_max 0.999
_diffrn_reflns_theta_full 25.000
_diffrn_reflns_theta_max 31.045
_diffrn_reflns_theta_min 1.531
_exptl_absorpt_coefficient_mu 0.523
_exptl_absorpt_correction_T_max 0.974
_exptl_absorpt_correction_T_min 0.921
_exptl_absorpt_correction_type multi-scan
_exptl_absorpt_process_details 'SADABS (Sheldrick, 2004)'
_exptl_crystal_colour red
_exptl_crystal_density_diffrn 1.467
_exptl_crystal_description plate
_exptl_crystal_F_000 1010
_exptl_crystal_size_max 0.190
_exptl_crystal_size_mid 0.150
_exptl_crystal_size_min 0.050
_refine_diff_density_max 0.540
_refine_diff_density_min -0.422
_refine_diff_density_rms 0.071
_refine_ls_extinction_method none
_refine_ls_goodness_of_fit_ref 1.016
_refine_ls_hydrogen_treatment mixed
_refine_ls_matrix_type full
_refine_ls_number_parameters 582
_refine_ls_number_reflns 14189
_refine_ls_number_restraints 1
_refine_ls_restrained_S_all 1.016
_refine_ls_R_factor_all 0.0348
_refine_ls_R_factor_gt 0.0261
_refine_ls_shift/su_max 0.003
_refine_ls_shift/su_mean 0.000
_refine_ls_structure_factor_coef Fsqd
_refine_ls_weighting_details 'w=1/[\s^2^(Fo^2^)+(0.0279P)^2^+1.4917P] where P=(Fo^2^+2Fc^2^)/3'
_refine_ls_weighting_scheme calc
_refine_ls_wR_factor_gt 0.0608
_refine_ls_wR_factor_ref 0.0644
_reflns_Friedel_coverage 0.000
_reflns_number_gt 12230
_reflns_number_total 14189
_reflns_threshold_expression 'I > 2\s(I)'
_cod_data_source_file c7nj02877f2.cif
_cod_data_source_block RuHA4
_cod_depositor_comments 'Adding full bibliography for 7056768--7056773.cif.'
_cod_database_code 7056773
_shelx_shelxl_version_number 2014/7
_shelx_space_group_comment
;
The symmetry employed for this shelxl refinement is uniquely defined
by the following loop, which should always be used as a source of
symmetry information in preference to the above space-group names.
They are only intended as comments.
;
_shelx_estimated_absorpt_t_min 0.907
_shelx_estimated_absorpt_t_max 0.974

loop_
_space_group_symop_operation_xyz
'x, y, z'
'-x, -y, -z'

loop_
_atom_site_label
_atom_site_type_symbol
_atom_site_fract_x
_atom_site_fract_y
_atom_site_fract_z
_atom_site_U_iso_or_equiv
_atom_site_adp_type
_atom_site_occupancy
_atom_site_site_symmetry_order
_atom_site_calc_flag
_atom_site_refinement_flags_posn
_atom_site_refinement_flags_adp
Ru1 Ru 0.16114(2) 0.74896(2) 0.69415(2) 0.00713(3) Uani 1 1 d . .
S1 S 0.05778(3) 0.71833(2) 0.85751(2) 0.01113(6) Uani 1 1 d . .
P1 P 0.07898(3) 0.64447(2) 0.62857(2) 0.00876(6) Uani 1 1 d . .
P2 P 0.23358(3) 0.85523(2) 0.76732(2) 0.00864(6) Uani 1 1 d . .
O1 O 0.49242(8) 0.67323(8) 0.45969(7) 0.01314(18) Uani 1 1 d . .
O2 O 0.56650(8) 0.54810(8) 0.57683(8) 0.0175(2) Uani 1 1 d . .
O3 O -0.00085(9) 0.94149(8) 0.59942(8) 0.0186(2) Uani 1 1 d . .
N1 N 0.27059(9) 0.61388(8) 0.76066(8) 0.00887(19) Uani 1 1 d . .
N2 N 0.25344(9) 0.56287(9) 0.85738(8) 0.0121(2) Uani 1 1 d . .
N3 N 0.13833(11) 0.56872(11) 1.00265(9) 0.0208(3) Uani 1 1 d D .
H3N H 0.0778(13) 0.5929(15) 1.0322(14) 0.025 Uiso 1 1 d D U
C2 C 0.48310(11) 0.61343(10) 0.55236(9) 0.0114(2) Uani 1 1 d . .
C3 C 0.37726(10) 0.63790(10) 0.61088(9) 0.0092(2) Uani 1 1 d . .
C4 C 0.29025(10) 0.72576(10) 0.58292(9) 0.0090(2) Uani 1 1 d . .
C5 C 0.30528(11) 0.78221(10) 0.48157(9) 0.0101(2) Uani 1 1 d . .
C6 C 0.22258(11) 0.86246(10) 0.43409(10) 0.0133(2) Uani 1 1 d . .
H6 H 0.1535 0.8868 0.4710 0.016 Uiso 1 1 calc R U
C7 C 0.23904(12) 0.90686(11) 0.33522(10) 0.0158(3) Uani 1 1 d . .
H7 H 0.1815 0.9608 0.3053 0.019 Uiso 1 1 calc R U
C8 C 0.33972(12) 0.87299(11) 0.27915(10) 0.0163(3) Uani 1 1 d . .
H8 H 0.3507 0.9034 0.2111 0.020 Uiso 1 1 calc R U
C9 C 0.42338(12) 0.79491(11) 0.32320(10) 0.0144(2) Uani 1 1 d . .
H9 H 0.4925 0.7717 0.2860 0.017 Uiso 1 1 calc R U
C10 C 0.40516(11) 0.75068(10) 0.42279(10) 0.0110(2) Uani 1 1 d . .
C11 C 0.36211(10) 0.57349(10) 0.70774(9) 0.0095(2) Uani 1 1 d . .
C12 C 0.44054(11) 0.47048(10) 0.74455(10) 0.0135(2) Uani 1 1 d . .
H12A H 0.4966 0.4837 0.7762 0.020 Uiso 1 1 calc R U
H12B H 0.4747 0.4317 0.6877 0.020 Uiso 1 1 calc R U
H12C H 0.4017 0.4285 0.7938 0.020 Uiso 1 1 calc R U
C13 C 0.16010(11) 0.60875(10) 0.90520(10) 0.0131(2) Uani 1 1 d . .
C14 C 0.21698(13) 0.48454(12) 1.05893(11) 0.0207(3) Uani 1 1 d . .
H14A H 0.1957 0.4877 1.1317 0.025 Uiso 1 1 calc R U
H14B H 0.2891 0.4967 1.0420 0.025 Uiso 1 1 calc R U
C15 C 0.22641(15) 0.37520(13) 1.03807(13) 0.0267(3) Uani 1 1 d . .
H15A H 0.1563 0.3609 1.0579 0.040 Uiso 1 1 calc R U
H15B H 0.2817 0.3226 1.0767 0.040 Uiso 1 1 calc R U
H15C H 0.2473 0.3713 0.9662 0.040 Uiso 1 1 calc R U
C16 C 0.06346(11) 0.86805(10) 0.63354(9) 0.0117(2) Uani 1 1 d . .
C17 C 0.12765(11) 0.50353(10) 0.67593(9) 0.0108(2) Uani 1 1 d . .
C18 C 0.21458(12) 0.43285(11) 0.62745(11) 0.0164(3) Uani 1 1 d . .
H18 H 0.2469 0.4559 0.5633 0.020 Uiso 1 1 calc R U
C19 C 0.25453(12) 0.32872(11) 0.67218(11) 0.0183(3) Uani 1 1 d . .
H19 H 0.3141 0.2814 0.6385 0.022 Uiso 1 1 calc R U
C20 C 0.20828(12) 0.29383(11) 0.76511(11) 0.0179(3) Uani 1 1 d . .
H20 H 0.2354 0.2226 0.7952 0.022 Uiso 1 1 calc R U
C21 C 0.12184(13) 0.36370(11) 0.81412(11) 0.0195(3) Uani 1 1 d . .
H21 H 0.0898 0.3401 0.8781 0.023 Uiso 1 1 calc R U
C22 C 0.08172(12) 0.46781(11) 0.77055(11) 0.0164(3) Uani 1 1 d . .
H22 H 0.0228 0.5150 0.8051 0.020 Uiso 1 1 calc R U
C23 C 0.09567(11) 0.65813(10) 0.49087(9) 0.0111(2) Uani 1 1 d . .
C24 C 0.19804(11) 0.62184(10) 0.43812(10) 0.0118(2) Uani 1 1 d . .
H24 H 0.2592 0.5867 0.4742 0.014 Uiso 1 1 calc R U
C25 C 0.21180(12) 0.63642(11) 0.33364(10) 0.0145(2) Uani 1 1 d . .
H25 H 0.2815 0.6090 0.2989 0.017 Uiso 1 1 calc R U
C26 C 0.12394(13) 0.69100(12) 0.27991(10) 0.0177(3) Uani 1 1 d . .
H26 H 0.1332 0.7006 0.2085 0.021 Uiso 1 1 calc R U
C27 C 0.02263(13) 0.73138(12) 0.33113(11) 0.0194(3) Uani 1 1 d . .
H27 H -0.0371 0.7709 0.2946 0.023 Uiso 1 1 calc R U
C28 C 0.00796(12) 0.71430(11) 0.43566(10) 0.0156(3) Uani 1 1 d . .
H28 H -0.0622 0.7410 0.4700 0.019 Uiso 1 1 calc R U
C29 C -0.06895(11) 0.67333(10) 0.65720(10) 0.0116(2) Uani 1 1 d . .
C30 C -0.12124(12) 0.60783(11) 0.62972(11) 0.0150(2) Uani 1 1 d . .
H30 H -0.0794 0.5454 0.6025 0.018 Uiso 1 1 calc R U
C31 C -0.23402(12) 0.63360(11) 0.64202(11) 0.0171(3) Uani 1 1 d . .
H31 H -0.2690 0.5892 0.6227 0.021 Uiso 1 1 calc R U
C32 C -0.29557(12) 0.72417(12) 0.68257(11) 0.0168(3) Uani 1 1 d . .
H32 H -0.3726 0.7421 0.6901 0.020 Uiso 1 1 calc R U
C33 C -0.24489(12) 0.78847(11) 0.71213(10) 0.0161(3) Uani 1 1 d . .
H33 H -0.2871 0.8498 0.7410 0.019 Uiso 1 1 calc R U
C34 C -0.13217(11) 0.76311(11) 0.69951(10) 0.0132(2) Uani 1 1 d . .
H34 H -0.0977 0.8073 0.7199 0.016 Uiso 1 1 calc R U
C35 C 0.30562(11) 0.93927(10) 0.68181(10) 0.0125(2) Uani 1 1 d . .
C36 C 0.24777(13) 1.00985(12) 0.60659(11) 0.0185(3) Uani 1 1 d . .
H36 H 0.1783 1.0066 0.5972 0.022 Uiso 1 1 calc R U
C37 C 0.29116(14) 1.08468(12) 0.54548(11) 0.0222(3) Uani 1 1 d . .
H37 H 0.2510 1.1326 0.4949 0.027 Uiso 1 1 calc R U
C38 C 0.39265(14) 1.08969(12) 0.55799(12) 0.0221(3) Uani 1 1 d . .
H38 H 0.4218 1.1414 0.5166 0.027 Uiso 1 1 calc R U
C39 C 0.45121(13) 1.01946(12) 0.63063(12) 0.0213(3) Uani 1 1 d . .
H39 H 0.5214 1.0219 0.6385 0.026 Uiso 1 1 calc R U
C40 C 0.40770(12) 0.94464(11) 0.69273(11) 0.0167(3) Uani 1 1 d . .
H40 H 0.4484 0.8969 0.7430 0.020 Uiso 1 1 calc R U
C41 C 0.13901(11) 0.95800(10) 0.83603(9) 0.0113(2) Uani 1 1 d . .
C42 C 0.18123(12) 1.01598(10) 0.88629(10) 0.0136(2) Uani 1 1 d . .
H42 H 0.2575 0.9978 0.8885 0.016 Uiso 1 1 calc R U
C43 C 0.11219(12) 1.09975(10) 0.93282(10) 0.0152(3) Uani 1 1 d . .
H43 H 0.1411 1.1377 0.9681 0.018 Uiso 1 1 calc R U
C44 C 0.00071(12) 1.12823(10) 0.92790(10) 0.0159(3) Uani 1 1 d . .
H44 H -0.0464 1.1860 0.9592 0.019 Uiso 1 1 calc R U
C45 C -0.04140(12) 1.07220(11) 0.87734(10) 0.0148(2) Uani 1 1 d . .
H45 H -0.1174 1.0922 0.8732 0.018 Uiso 1 1 calc R U
C46 C 0.02739(11) 0.98636(10) 0.83244(10) 0.0124(2) Uani 1 1 d . .
H46 H -0.0022 0.9471 0.7993 0.015 Uiso 1 1 calc R U
C47 C 0.32881(11) 0.77745(10) 0.85694(9) 0.0110(2) Uani 1 1 d . .
C48 C 0.29979(12) 0.77019(11) 0.96056(10) 0.0152(3) Uani 1 1 d . .
H48 H 0.2303 0.8111 0.9863 0.018 Uiso 1 1 calc R U
C49 C 0.37194(13) 0.70345(12) 1.02661(11) 0.0193(3) Uani 1 1 d . .
H49 H 0.3516 0.6995 1.0971 0.023 Uiso 1 1 calc R U
C50 C 0.47323(13) 0.64275(12) 0.98995(11) 0.0194(3) Uani 1 1 d . .
H50 H 0.5223 0.5974 1.0351 0.023 Uiso 1 1 calc R U
C51 C 0.50264(12) 0.64849(11) 0.88666(11) 0.0162(3) Uani 1 1 d . .
H51 H 0.5719 0.6068 0.8612 0.019 Uiso 1 1 calc R U
C52 C 0.43079(11) 0.71512(10) 0.82075(10) 0.0121(2) Uani 1 1 d . .
H52 H 0.4511 0.7184 0.7503 0.015 Uiso 1 1 calc R U
C53 C 0.50940(18) 0.92285(16) 0.94213(15) 0.0359(4) Uani 1 1 d . .
H53 H 0.5157 0.8699 0.9021 0.043 Uiso 1 1 calc R U
C54 C 0.46442(16) 1.02858(16) 0.90537(13) 0.0311(4) Uani 1 1 d . .
H54 H 0.4401 1.0481 0.8404 0.037 Uiso 1 1 calc R U
C55 C 0.54472(17) 0.89441(15) 1.03563(14) 0.0336(4) Uani 1 1 d . .
H55 H 0.5755 0.8220 1.0602 0.040 Uiso 1 1 calc R U

loop_
_atom_site_aniso_label
_atom_site_aniso_U_11
_atom_site_aniso_U_22
_atom_site_aniso_U_33
_atom_site_aniso_U_23
_atom_site_aniso_U_13
_atom_site_aniso_U_12
Ru1 0.00550(5) 0.00686(4) 0.00757(4) -0.00057(3) -0.00079(3) 0.00001(3)
S1 0.00869(14) 0.01171(13) 0.01017(13) 0.00010(10) 0.00012(11) -0.00053(11)
P1 0.00694(15) 0.00874(13) 0.00969(13) -0.00154(10) -0.00111(11) -0.00081(11)
P2 0.00769(15) 0.00837(13) 0.00900(13) -0.00143(10) -0.00013(11) -0.00140(11)
O1 0.0080(4) 0.0149(4) 0.0129(4) 0.0000(3) 0.0011(3) -0.0005(4)
O2 0.0083(5) 0.0203(5) 0.0184(5) -0.0009(4) -0.0011(4) 0.0021(4)
O3 0.0142(5) 0.0177(5) 0.0154(5) 0.0030(4) -0.0002(4) 0.0038(4)
N1 0.0085(5) 0.0086(4) 0.0090(4) 0.0002(3) -0.0022(4) -0.0020(4)
N2 0.0110(5) 0.0123(5) 0.0106(5) 0.0019(4) -0.0008(4) -0.0020(4)
N3 0.0131(6) 0.0261(6) 0.0127(5) 0.0064(5) 0.0023(4) 0.0019(5)
C2 0.0102(6) 0.0125(5) 0.0111(5) -0.0028(4) -0.0008(4) -0.0024(5)
C3 0.0076(6) 0.0095(5) 0.0097(5) -0.0028(4) -0.0007(4) -0.0010(4)
C4 0.0082(6) 0.0095(5) 0.0094(5) -0.0026(4) -0.0006(4) -0.0022(4)
C5 0.0097(6) 0.0097(5) 0.0103(5) -0.0018(4) 0.0006(4) -0.0028(4)
C6 0.0119(6) 0.0121(5) 0.0120(5) -0.0002(4) 0.0005(5) 0.0000(5)
C7 0.0154(7) 0.0139(6) 0.0133(6) 0.0017(5) -0.0007(5) 0.0000(5)
C8 0.0184(7) 0.0155(6) 0.0123(6) 0.0007(5) 0.0012(5) -0.0043(5)
C9 0.0134(6) 0.0150(6) 0.0129(6) -0.0021(5) 0.0030(5) -0.0037(5)
C10 0.0092(6) 0.0103(5) 0.0131(5) -0.0020(4) -0.0005(4) -0.0023(4)
C11 0.0086(6) 0.0088(5) 0.0107(5) -0.0018(4) -0.0027(4) -0.0009(4)
C12 0.0121(6) 0.0112(5) 0.0137(6) -0.0009(4) -0.0026(5) 0.0018(5)
C13 0.0121(6) 0.0138(6) 0.0114(5) 0.0015(4) -0.0014(5) -0.0030(5)
C14 0.0164(7) 0.0254(7) 0.0140(6) 0.0067(5) -0.0034(5) -0.0019(6)
C15 0.0260(9) 0.0243(8) 0.0267(8) 0.0098(6) -0.0080(7) -0.0081(7)
C16 0.0113(6) 0.0134(6) 0.0091(5) -0.0019(4) 0.0017(4) -0.0031(5)
C17 0.0096(6) 0.0099(5) 0.0131(5) -0.0019(4) -0.0028(4) -0.0021(4)
C18 0.0163(7) 0.0125(6) 0.0164(6) -0.0013(5) 0.0016(5) -0.0008(5)
C19 0.0152(7) 0.0116(6) 0.0241(7) -0.0026(5) 0.0019(5) -0.0003(5)
C20 0.0152(7) 0.0108(6) 0.0253(7) 0.0015(5) -0.0019(5) -0.0027(5)
C21 0.0194(7) 0.0151(6) 0.0202(7) 0.0025(5) 0.0021(5) -0.0045(5)
C22 0.0152(7) 0.0125(6) 0.0185(6) -0.0010(5) 0.0021(5) -0.0024(5)
C23 0.0110(6) 0.0109(5) 0.0118(5) -0.0017(4) -0.0030(4) -0.0030(5)
C24 0.0110(6) 0.0112(5) 0.0129(5) -0.0012(4) -0.0025(4) -0.0025(5)
C25 0.0157(7) 0.0138(6) 0.0133(6) -0.0030(4) 0.0014(5) -0.0042(5)
C26 0.0223(8) 0.0192(6) 0.0117(6) -0.0005(5) -0.0036(5) -0.0062(6)
C27 0.0175(7) 0.0237(7) 0.0157(6) 0.0012(5) -0.0075(5) -0.0035(6)
C28 0.0112(6) 0.0187(6) 0.0148(6) -0.0002(5) -0.0032(5) -0.0016(5)
C29 0.0080(6) 0.0133(6) 0.0123(5) -0.0001(4) -0.0009(4) -0.0025(5)
C30 0.0118(6) 0.0140(6) 0.0193(6) -0.0022(5) -0.0020(5) -0.0039(5)
C31 0.0130(7) 0.0188(6) 0.0208(6) 0.0011(5) -0.0037(5) -0.0076(5)
C32 0.0080(6) 0.0217(7) 0.0177(6) 0.0033(5) -0.0006(5) -0.0039(5)
C33 0.0101(6) 0.0193(6) 0.0156(6) -0.0020(5) 0.0005(5) -0.0009(5)
C34 0.0107(6) 0.0153(6) 0.0128(5) -0.0016(4) -0.0011(5) -0.0029(5)
C35 0.0133(6) 0.0113(5) 0.0125(5) -0.0034(4) 0.0028(5) -0.0041(5)
C36 0.0198(7) 0.0184(6) 0.0167(6) 0.0018(5) -0.0008(5) -0.0076(6)
C37 0.0282(9) 0.0181(7) 0.0174(6) 0.0020(5) 0.0025(6) -0.0076(6)
C38 0.0272(8) 0.0167(6) 0.0220(7) -0.0045(5) 0.0104(6) -0.0112(6)
C39 0.0188(8) 0.0205(7) 0.0274(7) -0.0063(6) 0.0048(6) -0.0114(6)
C40 0.0152(7) 0.0153(6) 0.0199(6) -0.0025(5) -0.0003(5) -0.0058(5)
C41 0.0122(6) 0.0092(5) 0.0102(5) -0.0011(4) 0.0012(4) -0.0015(4)
C42 0.0139(6) 0.0128(6) 0.0134(6) -0.0025(4) 0.0012(5) -0.0041(5)
C43 0.0219(7) 0.0121(6) 0.0120(5) -0.0033(4) 0.0014(5) -0.0061(5)
C44 0.0201(7) 0.0101(5) 0.0125(6) -0.0019(4) 0.0033(5) 0.0000(5)
C45 0.0134(6) 0.0130(6) 0.0137(6) -0.0007(4) 0.0012(5) 0.0000(5)
C46 0.0130(6) 0.0110(5) 0.0112(5) -0.0014(4) 0.0003(4) -0.0014(5)
C47 0.0107(6) 0.0105(5) 0.0123(5) -0.0016(4) -0.0023(4) -0.0034(5)
C48 0.0146(7) 0.0165(6) 0.0128(6) -0.0016(5) -0.0005(5) -0.0030(5)
C49 0.0221(8) 0.0218(7) 0.0127(6) 0.0009(5) -0.0043(5) -0.0054(6)
C50 0.0198(7) 0.0186(7) 0.0184(6) 0.0010(5) -0.0089(5) -0.0027(6)
C51 0.0130(7) 0.0142(6) 0.0208(6) -0.0030(5) -0.0055(5) -0.0012(5)
C52 0.0102(6) 0.0128(6) 0.0139(5) -0.0030(4) -0.0024(5) -0.0032(5)
C53 0.0474(12) 0.0349(10) 0.0325(9) -0.0148(8) -0.0052(8) -0.0161(9)
C54 0.0357(10) 0.0396(10) 0.0246(8) -0.0071(7) -0.0025(7) -0.0193(8)
C55 0.0414(11) 0.0302(9) 0.0328(9) -0.0071(7) -0.0050(8) -0.0135(8)

loop_
_atom_type_symbol
_atom_type_description
_atom_type_scat_dispersion_real
_atom_type_scat_dispersion_imag
_atom_type_scat_source
C C 0.0033 0.0016 'International Tables Vol C Tables 4.2.6.8 and 6.1.1.4'
H H 0.0000 0.0000 'International Tables Vol C Tables 4.2.6.8 and 6.1.1.4'
N N 0.0061 0.0033 'International Tables Vol C Tables 4.2.6.8 and 6.1.1.4'
O O 0.0106 0.0060 'International Tables Vol C Tables 4.2.6.8 and 6.1.1.4'
P P 0.1023 0.0942 'International Tables Vol C Tables 4.2.6.8 and 6.1.1.4'
S S 0.1246 0.1234 'International Tables Vol C Tables 4.2.6.8 and 6.1.1.4'
Ru Ru -1.2594 0.8363 'International Tables Vol C Tables 4.2.6.8 and 6.1.1.4'

loop_
_geom_angle_atom_site_label_1
_geom_angle_atom_site_label_2
_geom_angle_atom_site_label_3
_geom_angle
_geom_angle_site_symmetry_1
_geom_angle_site_symmetry_3
C16 Ru1 C4 101.03(5) . .
C16 Ru1 N1 179.15(5) . .
C4 Ru1 N1 78.64(5) . .
C16 Ru1 P2 90.92(4) . .
C4 Ru1 P2 91.29(3) . .
N1 Ru1 P2 89.88(3) . .
C16 Ru1 P1 88.26(4) . .
C4 Ru1 P1 92.30(3) . .
N1 Ru1 P1 90.96(3) . .
P2 Ru1 P1 176.405(12) . .
C16 Ru1 S1 100.83(4) . .
C4 Ru1 S1 158.12(4) . .
N1 Ru1 S1 79.51(3) . .
P2 Ru1 S1 87.597(11) . .
P1 Ru1 S1 89.120(12) . .
C13 S1 Ru1 95.22(5) . .
C17 P1 C23 107.47(6) . .
C17 P1 C29 102.50(6) . .
C23 P1 C29 101.98(6) . .
C17 P1 Ru1 113.37(4) . .
C23 P1 Ru1 113.82(4) . .
C29 P1 Ru1 116.41(4) . .
C47 P2 C41 104.23(6) . .
C47 P2 C35 105.26(6) . .
C41 P2 C35 97.60(6) . .
C47 P2 Ru1 112.34(4) . .
C41 P2 Ru1 118.20(5) . .
C35 P2 Ru1 117.25(4) . .
C10 O1 C2 121.66(10) . .
C11 N1 N2 117.18(10) . .
C11 N1 Ru1 117.89(8) . .
N2 N1 Ru1 124.94(8) . .
C13 N2 N1 113.16(11) . .
C13 N3 C14 123.55(13) . .
C13 N3 H3N 119.0(14) . .
C14 N3 H3N 117.5(14) . .
O2 C2 O1 115.28(12) . .
O2 C2 C3 127.54(12) . .
O1 C2 C3 117.13(11) . .
C4 C3 C2 123.10(11) . .
C4 C3 C11 117.59(11) . .
C2 C3 C11 119.13(11) . .
C3 C4 C5 115.69(11) . .
C3 C4 Ru1 112.39(9) . .
C5 C4 Ru1 131.90(9) . .
C10 C5 C6 115.99(11) . .
C10 C5 C4 119.43(11) . .
C6 C5 C4 124.38(12) . .
C7 C6 C5 121.84(13) . .
C7 C6 H6 119.1 . .
C5 C6 H6 119.1 . .
C6 C7 C8 120.38(13) . .
C6 C7 H7 119.8 . .
C8 C7 H7 119.8 . .
C9 C8 C7 119.60(12) . .
C9 C8 H8 120.2 . .
C7 C8 H8 120.2 . .
C8 C9 C10 119.23(13) . .
C8 C9 H9 120.4 . .
C10 C9 H9 120.4 . .
O1 C10 C9 115.08(12) . .
O1 C10 C5 121.97(11) . .
C9 C10 C5 122.95(12) . .
N1 C11 C3 113.18(11) . .
N1 C11 C12 121.83(11) . .
C3 C11 C12 124.99(11) . .
C11 C12 H12A 109.5 . .
C11 C12 H12B 109.5 . .
H12A C12 H12B 109.5 . .
C11 C12 H12C 109.5 . .
H12A C12 H12C 109.5 . .
H12B C12 H12C 109.5 . .
N2 C13 N3 117.76(12) . .
N2 C13 S1 127.03(10) . .
N3 C13 S1 115.21(10) . .
N3 C14 C15 113.55(13) . .
N3 C14 H14A 108.9 . .
C15 C14 H14A 108.9 . .
N3 C14 H14B 108.9 . .
C15 C14 H14B 108.9 . .
H14A C14 H14B 107.7 . .
C14 C15 H15A 109.5 . .
C14 C15 H15B 109.5 . .
H15A C15 H15B 109.5 . .
C14 C15 H15C 109.5 . .
H15A C15 H15C 109.5 . .
H15B C15 H15C 109.5 . .
O3 C16 Ru1 176.87(12) . .
C18 C17 C22 118.63(12) . .
C18 C17 P1 123.34(10) . .
C22 C17 P1 117.72(10) . .
C19 C18 C17 120.56(13) . .
C19 C18 H18 119.7 . .
C17 C18 H18 119.7 . .
C20 C19 C18 120.49(13) . .
C20 C19 H19 119.8 . .
C18 C19 H19 119.8 . .
C19 C20 C21 119.39(13) . .
C19 C20 H20 120.3 . .
C21 C20 H20 120.3 . .
C20 C21 C22 120.64(13) . .
C20 C21 H21 119.7 . .
C22 C21 H21 119.7 . .
C21 C22 C17 120.28(13) . .
C21 C22 H22 119.9 . .
C17 C22 H22 119.9 . .
C24 C23 C28 118.18(12) . .
C24 C23 P1 120.83(10) . .
C28 C23 P1 120.71(10) . .
C25 C24 C23 121.00(12) . .
C25 C24 H24 119.5 . .
C23 C24 H24 119.5 . .
C26 C25 C24 120.15(13) . .
C26 C25 H25 119.9 . .
C24 C25 H25 119.9 . .
C27 C26 C25 119.57(13) . .
C27 C26 H26 120.2 . .
C25 C26 H26 120.2 . .
C26 C27 C28 120.39(13) . .
C26 C27 H27 119.8 . .
C28 C27 H27 119.8 . .
C27 C28 C23 120.62(13) . .
C27 C28 H28 119.7 . .
C23 C28 H28 119.7 . .
C34 C29 C30 118.71(12) . .
C34 C29 P1 121.76(10) . .
C30 C29 P1 119.38(10) . .
C31 C30 C29 120.40(13) . .
C31 C30 H30 119.8 . .
C29 C30 H30 119.8 . .
C32 C31 C30 120.04(13) . .
C32 C31 H31 120.0 . .
C30 C31 H31 120.0 . .
C33 C32 C31 120.18(13) . .
C33 C32 H32 119.9 . .
C31 C32 H32 119.9 . .
C32 C33 C34 119.87(13) . .
C32 C33 H33 120.1 . .
C34 C33 H33 120.1 . .
C33 C34 C29 120.76(13) . .
C33 C34 H34 119.6 . .
C29 C34 H34 119.6 . .
C40 C35 C36 118.49(13) . .
C40 C35 P2 124.69(10) . .
C36 C35 P2 116.50(11) . .
C37 C36 C35 120.53(15) . .
C37 C36 H36 119.7 . .
C35 C36 H36 119.7 . .
C38 C37 C36 120.26(15) . .
C38 C37 H37 119.9 . .
C36 C37 H37 119.9 . .
C39 C38 C37 119.76(14) . .
C39 C38 H38 120.1 . .
C37 C38 H38 120.1 . .
C38 C39 C40 120.22(15) . .
C38 C39 H39 119.9 . .
C40 C39 H39 119.9 . .
C35 C40 C39 120.72(14) . .
C35 C40 H40 119.6 . .
C39 C40 H40 119.6 . .
C46 C41 C42 119.14(12) . .
C46 C41 P2 121.88(10) . .
C42 C41 P2 118.74(10) . .
C43 C42 C41 120.32(13) . .
C43 C42 H42 119.8 . .
C41 C42 H42 119.8 . .
C42 C43 C44 120.11(13) . .
C42 C43 H43 119.9 . .
C44 C43 H43 119.9 . .
C45 C44 C43 119.88(13) . .
C45 C44 H44 120.1 . .
C43 C44 H44 120.1 . .
C44 C45 C46 120.25(13) . .
C44 C45 H45 119.9 . .
C46 C45 H45 119.9 . .
C41 C46 C45 120.29(13) . .
C41 C46 H46 119.9 . .
C45 C46 H46 119.9 . .
C48 C47 C52 118.73(12) . .
C48 C47 P2 122.12(10) . .
C52 C47 P2 118.87(10) . .
C49 C48 C47 120.49(13) . .
C49 C48 H48 119.8 . .
C47 C48 H48 119.8 . .
C50 C49 C48 120.30(13) . .
C50 C49 H49 119.8 . .
C48 C49 H49 119.8 . .
C49 C50 C51 119.72(13) . .
C49 C50 H50 120.1 . .
C51 C50 H50 120.1 . .
C52 C51 C50 120.01(14) . .
C52 C51 H51 120.0 . .
C50 C51 H51 120.0 . .
C51 C52 C47 120.74(13) . .
C51 C52 H52 119.6 . .
C47 C52 H52 119.6 . .
C55 C53 C54 120.45(17) . .
C55 C53 H53 119.8 . .
C54 C53 H53 119.8 . .
C53 C54 C55 119.49(17) . 2_677
C53 C54 H54 120.3 . .
C55 C54 H54 120.3 2_677 .
C53 C55 C54 120.05(18) . 2_677
C53 C55 H55 120.0 . .
C54 C55 H55 120.0 2_677 .

loop_
_geom_bond_atom_site_label_1
_geom_bond_atom_site_label_2
_geom_bond_distance
_geom_bond_site_symmetry_2
Ru1 C16 1.8548(13) .
Ru1 C4 2.0638(13) .
Ru1 N1 2.0835(10) .
Ru1 P2 2.3676(3) .
Ru1 P1 2.3746(3) .
Ru1 S1 2.4491(3) .
S1 C13 1.7508(14) .
P1 C17 1.8300(13) .
P1 C23 1.8339(13) .
P1 C29 1.8358(14) .
P2 C47 1.8223(13) .
P2 C41 1.8289(13) .
P2 C35 1.8340(13) .
O1 C10 1.3702(16) .
O1 C2 1.3773(15) .
O2 C2 1.2138(16) .
O3 C16 1.1537(16) .
N1 C11 1.3044(17) .
N1 N2 1.3888(14) .
N2 C13 1.3075(18) .
N3 C13 1.3589(17) .
N3 C14 1.4574(18) .
N3 H3N 0.823(15) .
C2 C3 1.4525(18) .
C3 C4 1.3999(17) .
C3 C11 1.4623(17) .
C4 C5 1.4647(17) .
C5 C10 1.4010(18) .
C5 C6 1.4075(18) .
C6 C7 1.3821(18) .
C6 H6 0.9500 .
C7 C8 1.396(2) .
C7 H7 0.9500 .
C8 C9 1.382(2) .
C8 H8 0.9500 .
C9 C10 1.3933(18) .
C9 H9 0.9500 .
C11 C12 1.4960(17) .
C12 H12A 0.9800 .
C12 H12B 0.9800 .
C12 H12C 0.9800 .
C14 C15 1.515(2) .
C14 H14A 0.9900 .
C14 H14B 0.9900 .
C15 H15A 0.9800 .
C15 H15B 0.9800 .
C15 H15C 0.9800 .
C17 C18 1.3929(19) .
C17 C22 1.4001(19) .
C18 C19 1.3925(19) .
C18 H18 0.9500 .
C19 C20 1.380(2) .
C19 H19 0.9500 .
C20 C21 1.387(2) .
C20 H20 0.9500 .
C21 C22 1.3878(19) .
C21 H21 0.9500 .
C22 H22 0.9500 .
C23 C24 1.3967(19) .
C23 C28 1.4016(18) .
C24 C25 1.3898(18) .
C24 H24 0.9500 .
C25 C26 1.388(2) .
C25 H25 0.9500 .
C26 C27 1.386(2) .
C26 H26 0.9500 .
C27 C28 1.3911(19) .
C27 H27 0.9500 .
C28 H28 0.9500 .
C29 C34 1.3966(18) .
C29 C30 1.4016(19) .
C30 C31 1.391(2) .
C30 H30 0.9500 .
C31 C32 1.388(2) .
C31 H31 0.9500 .
C32 C33 1.386(2) .
C32 H32 0.9500 .
C33 C34 1.3902(19) .
C33 H33 0.9500 .
C34 H34 0.9500 .
C35 C40 1.388(2) .
C35 C36 1.3995(19) .
C36 C37 1.391(2) .
C36 H36 0.9500 .
C37 C38 1.385(2) .
C37 H37 0.9500 .
C38 C39 1.378(2) .
C38 H38 0.9500 .
C39 C40 1.397(2) .
C39 H39 0.9500 .
C40 H40 0.9500 .
C41 C46 1.3902(19) .
C41 C42 1.4024(19) .
C42 C43 1.3879(19) .
C42 H42 0.9500 .
C43 C44 1.391(2) .
C43 H43 0.9500 .
C44 C45 1.384(2) .
C44 H44 0.9500 .
C45 C46 1.3953(18) .
C45 H45 0.9500 .
C46 H46 0.9500 .
C47 C48 1.3948(18) .
C47 C52 1.3989(19) .
C48 C49 1.3934(19) .
C48 H48 0.9500 .
C49 C50 1.387(2) .
C49 H49 0.9500 .
C50 C51 1.392(2) .
C50 H50 0.9500 .
C51 C52 1.3896(18) .
C51 H51 0.9500 .
C52 H52 0.9500 .
C53 C55 1.369(3) .
C53 C54 1.390(3) .
C53 H53 0.9500 .
C54 C55 1.390(3) 2_677
C54 H54 0.9500 .
C55 C54 1.390(3) 2_677
C55 H55 0.9500 .

loop_
_geom_hbond_atom_site_label_D
_geom_hbond_atom_site_label_H
_geom_hbond_atom_site_label_A
_geom_hbond_distance_DH
_geom_hbond_distance_HA
_geom_hbond_distance_DA
_geom_hbond_angle_DHA
_geom_hbond_site_symmetry_A
C12 H12B O1 0.98 2.57 3.5169(16) 163.1 2_666
C24 H24 O2 0.95 2.51 3.2028(17) 129.7 2_666
C34 H34 S1 0.95 2.81 3.3752(14) 118.9 .
C46 H46 S1 0.95 2.92 3.4659(13) 117.7 .

loop_
_geom_torsion_atom_site_label_1
_geom_torsion_atom_site_label_2
_geom_torsion_atom_site_label_3
_geom_torsion_atom_site_label_4
_geom_torsion
_geom_torsion_site_symmetry_4
C11 N1 N2 C13 179.73(12) .
Ru1 N1 N2 C13 -0.58(15) .
C10 O1 C2 O2 -179.34(12) .
C10 O1 C2 C3 -1.70(17) .
O2 C2 C3 C4 169.45(13) .
O1 C2 C3 C4 -7.86(18) .
O2 C2 C3 C11 -5.4(2) .
O1 C2 C3 C11 177.27(11) .
C2 C3 C4 C5 10.50(18) .
C11 C3 C4 C5 -174.56(11) .
C2 C3 C4 Ru1 -170.88(10) .
C11 C3 C4 Ru1 4.06(14) .
C3 C4 C5 C10 -4.19(17) .
Ru1 C4 C5 C10 177.53(10) .
C3 C4 C5 C6 170.45(12) .
Ru1 C4 C5 C6 -7.83(19) .
C10 C5 C6 C7 0.4(2) .
C4 C5 C6 C7 -174.44(13) .
C5 C6 C7 C8 -0.2(2) .
C6 C7 C8 C9 -0.3(2) .
C7 C8 C9 C10 0.6(2) .
C2 O1 C10 C9 -171.94(12) .
C2 O1 C10 C5 7.91(18) .
C8 C9 C10 O1 179.39(12) .
C8 C9 C10 C5 -0.5(2) .
C6 C5 C10 O1 -179.87(12) .
C4 C5 C10 O1 -4.79(19) .
C6 C5 C10 C9 -0.04(19) .
C4 C5 C10 C9 175.04(12) .
N2 N1 C11 C3 -174.57(10) .
Ru1 N1 C11 C3 5.72(14) .
N2 N1 C11 C12 6.39(18) .
Ru1 N1 C11 C12 -173.33(9) .
C4 C3 C11 N1 -6.47(16) .
C2 C3 C11 N1 168.68(11) .
C4 C3 C11 C12 172.54(12) .
C2 C3 C11 C12 -12.31(19) .
N1 N2 C13 N3 -176.05(12) .
N1 N2 C13 S1 3.75(18) .
C14 N3 C13 N2 6.0(2) .
C14 N3 C13 S1 -173.77(12) .
Ru1 S1 C13 N2 -4.28(13) .
Ru1 S1 C13 N3 175.52(11) .
C13 N3 C14 C15 -80.86(19) .
C23 P1 C17 C18 34.66(13) .
C29 P1 C17 C18 141.68(12) .
Ru1 P1 C17 C18 -92.01(12) .
C23 P1 C17 C22 -151.84(11) .
C29 P1 C17 C22 -44.82(12) .
Ru1 P1 C17 C22 81.48(11) .
C22 C17 C18 C19 0.3(2) .
P1 C17 C18 C19 173.70(11) .
C17 C18 C19 C20 0.3(2) .
C18 C19 C20 C21 -0.4(2) .
C19 C20 C21 C22 0.1(2) .
C20 C21 C22 C17 0.5(2) .
C18 C17 C22 C21 -0.6(2) .
P1 C17 C22 C21 -174.42(12) .
C17 P1 C23 C24 -59.40(12) .
C29 P1 C23 C24 -166.78(11) .
Ru1 P1 C23 C24 67.01(11) .
C17 P1 C23 C28 126.85(11) .
C29 P1 C23 C28 19.47(12) .
Ru1 P1 C23 C28 -106.74(11) .
C28 C23 C24 C25 -3.09(19) .
P1 C23 C24 C25 -176.99(10) .
C23 C24 C25 C26 2.3(2) .
C24 C25 C26 C27 0.4(2) .
C25 C26 C27 C28 -2.2(2) .
C26 C27 C28 C23 1.4(2) .
C24 C23 C28 C27 1.2(2) .
P1 C23 C28 C27 175.14(11) .
C17 P1 C29 C34 135.28(11) .
C23 P1 C29 C34 -113.54(11) .
Ru1 P1 C29 C34 10.96(12) .
C17 P1 C29 C30 -49.22(12) .
C23 P1 C29 C30 61.97(12) .
Ru1 P1 C29 C30 -173.53(9) .
C34 C29 C30 C31 1.7(2) .
P1 C29 C30 C31 -173.95(11) .
C29 C30 C31 C32 -0.6(2) .
C30 C31 C32 C33 -0.8(2) .
C31 C32 C33 C34 1.1(2) .
C32 C33 C34 C29 0.0(2) .
C30 C29 C34 C33 -1.42(19) .
P1 C29 C34 C33 174.11(10) .
C47 P2 C35 C40 -4.74(13) .
C41 P2 C35 C40 102.32(12) .
Ru1 P2 C35 C40 -130.45(11) .
C47 P2 C35 C36 -178.18(11) .
C41 P2 C35 C36 -71.12(12) .
Ru1 P2 C35 C36 56.11(12) .
C40 C35 C36 C37 -1.1(2) .
P2 C35 C36 C37 172.80(12) .
C35 C36 C37 C38 0.4(2) .
C36 C37 C38 C39 0.7(2) .
C37 C38 C39 C40 -1.1(2) .
C36 C35 C40 C39 0.6(2) .
P2 C35 C40 C39 -172.73(11) .
C38 C39 C40 C35 0.5(2) .
C47 P2 C41 C46 -136.19(11) .
C35 P2 C41 C46 115.88(11) .
Ru1 P2 C41 C46 -10.67(12) .
C47 P2 C41 C42 49.59(11) .
C35 P2 C41 C42 -58.33(11) .
Ru1 P2 C41 C42 175.11(8) .
C46 C41 C42 C43 0.77(19) .
P2 C41 C42 C43 175.15(10) .
C41 C42 C43 C44 -1.5(2) .
C42 C43 C44 C45 0.6(2) .
C43 C44 C45 C46 0.9(2) .
C42 C41 C46 C45 0.73(19) .
P2 C41 C46 C45 -173.46(10) .
C44 C45 C46 C41 -1.6(2) .
C41 P2 C47 C48 27.09(13) .
C35 P2 C47 C48 129.24(11) .
Ru1 P2 C47 C48 -102.06(11) .
C41 P2 C47 C52 -159.11(10) .
C35 P2 C47 C52 -56.95(11) .
Ru1 P2 C47 C52 71.75(11) .
C52 C47 C48 C49 1.1(2) .
P2 C47 C48 C49 174.93(11) .
C47 C48 C49 C50 -0.5(2) .
C48 C49 C50 C51 -0.2(2) .
C49 C50 C51 C52 0.2(2) .
C50 C51 C52 C47 0.4(2) .
C48 C47 C52 C51 -1.0(2) .
P2 C47 C52 C51 -175.07(10) .
C55 C53 C54 C55 -0.1(3) 2_677
C54 C53 C55 C54 0.1(3) 2_677
